data_1552125
loop_
_publ_author_name
'Leckie, Dominique'
'Stephaniuk, Nadia T.'
'Arauzo, Ana'
'Campo, Javier'
'Rawson, Jeremy M.'

_publ_section_title
;
 Exploring through-bond and through-space magnetic communication in
 1,3,2-dithiazolyl radical complexes
;
_journal_issue 66
_journal_name_full 'Chemical Communications'
_journal_page_first 9849
_journal_page_last 9852
_journal_paper_doi 10.1039/C9CC04271G
_journal_volume 55
_journal_year 2019
_chemical_formula_moiety 'C24 H14 F12 N2 O4 S4 Zn'
_chemical_formula_sum 'C24 H14 F12 N2 O4 S4 Zn'
_chemical_formula_weight 815.98
_chemical_properties_physical Air-sensitive,Moisture-sensitive
_space_group_crystal_system triclinic
_space_group_IT_number 2
_space_group_name_Hall '-P 1'
_space_group_name_H-M_alt 'P -1'
_symmetry_space_group_name_Hall '-P 1'
_symmetry_space_group_name_H-M 'P -1'
_atom_sites_solution_hydrogens geom
_audit_creation_method SHELXL-2014/7
_audit_update_record
;
2019-05-07 deposited with the CCDC.    2019-07-22 downloaded from the CCDC.
;
_cell_angle_alpha 99.800(3)
_cell_angle_beta 97.782(2)
_cell_angle_gamma 91.947(2)
_cell_formula_units_Z 1
_cell_length_a 8.4587(4)
_cell_length_b 8.5811(5)
_cell_length_c 10.6424(5)
_cell_measurement_reflns_used 9928
_cell_measurement_temperature 150(2)
_cell_measurement_theta_max 28.46
_cell_measurement_theta_min 2.41
_cell_volume 752.91(7)
_computing_structure_refinement 'SHELXL-2014/7 (Sheldrick, 2014)'
_diffrn_ambient_temperature 150(2)
_diffrn_measured_fraction_theta_full 0.998
_diffrn_measured_fraction_theta_max 0.997
_diffrn_measurement_device_type 'Bruker D8 Venture'
_diffrn_measurement_method 'phi and omega scans'
_diffrn_radiation_type MoK\a
_diffrn_radiation_wavelength 0.71073
_diffrn_reflns_av_R_equivalents 0.0331
_diffrn_reflns_av_unetI/netI 0.0247
_diffrn_reflns_Laue_measured_fraction_full 0.998
_diffrn_reflns_Laue_measured_fraction_max 0.997
_diffrn_reflns_limit_h_max 10
_diffrn_reflns_limit_h_min -10
_diffrn_reflns_limit_k_max 11
_diffrn_reflns_limit_k_min -11
_diffrn_reflns_limit_l_max 13
_diffrn_reflns_limit_l_min -13
_diffrn_reflns_number 19983
_diffrn_reflns_point_group_measured_fraction_full 0.998
_diffrn_reflns_point_group_measured_fraction_max 0.997
_diffrn_reflns_theta_full 25.242
_diffrn_reflns_theta_max 27.500
_diffrn_reflns_theta_min 1.962
_diffrn_source 'fine focus sealed tube'
_exptl_absorpt_coefficient_mu 1.203
_exptl_absorpt_correction_T_max 0.7457
_exptl_absorpt_correction_T_min 0.6992
_exptl_absorpt_correction_type multi-scan
_exptl_absorpt_process_details sadabs
_exptl_crystal_colour red
_exptl_crystal_density_diffrn 1.800
_exptl_crystal_description plate
_exptl_crystal_F_000 406
_exptl_crystal_preparation 'Magnetic properties'
_exptl_crystal_recrystallization_method Sublimation
_exptl_crystal_size_max 0.190
_exptl_crystal_size_mid 0.140
_exptl_crystal_size_min 0.060
_refine_diff_density_max 0.803
_refine_diff_density_min -0.644
_refine_diff_density_rms 0.087
_refine_ls_extinction_method none
_refine_ls_goodness_of_fit_ref 1.131
_refine_ls_hydrogen_treatment constr
_refine_ls_matrix_type full
_refine_ls_number_parameters 230
_refine_ls_number_reflns 3441
_refine_ls_number_restraints 22
_refine_ls_restrained_S_all 1.171
_refine_ls_R_factor_all 0.0505
_refine_ls_R_factor_gt 0.0451
_refine_ls_shift/su_max 0.004
_refine_ls_shift/su_mean 0.000
_refine_ls_structure_factor_coef Fsqd
_refine_ls_weighting_details 'w=1/[\s^2^(Fo^2^)+(0.0345P)^2^+1.4642P] where P=(Fo^2^+2Fc^2^)/3'
_refine_ls_weighting_scheme calc
_refine_ls_wR_factor_gt 0.1005
_refine_ls_wR_factor_ref 0.1033
_reflns_Friedel_coverage 0.000
_reflns_number_gt 3118
_reflns_number_total 3441
_reflns_threshold_expression 'I > 2\s(I)'
_cod_data_source_file c9cc04271g2.cif
_cod_data_source_block JMR_DL055_0m_a
_cod_database_code 1552125
_shelx_shelxl_version_number 2014/7
_shelx_space_group_comment
;
The symmetry employed for this shelxl refinement is uniquely defined
by the following loop, which should always be used as a source of
symmetry information in preference to the above space-group names.
They are only intended as comments.
;
_shelx_estimated_absorpt_t_min 0.804
_shelx_estimated_absorpt_t_max 0.931
_exptl_absorpt_special_details
;
SADABS 2014/5 Bruker AXS Madison WI USA
;

loop_
_space_group_symop_operation_xyz
'x, y, z'
'-x, -y, -z'

loop_
_atom_site_label
_atom_site_type_symbol
_atom_site_fract_x
_atom_site_fract_y
_atom_site_fract_z
_atom_site_U_iso_or_equiv
_atom_site_adp_type
_atom_site_occupancy
_atom_site_site_symmetry_order
_atom_site_calc_flag
_atom_site_refinement_flags_posn
_atom_site_refinement_flags_adp
_atom_site_refinement_flags_occupancy
_atom_site_disorder_assembly
_atom_site_disorder_group
Zn1 Zn 0.5000 0.5000 0.5000 0.02122(13) Uani 1 2 d S . P . .
S11 S 0.33170(8) 0.62131(9) 0.22519(7) 0.02800(18) Uani 1 1 d . . . . .
N11 N 0.3071(3) 0.5446(3) 0.3550(3) 0.0315(6) Uani 1 1 d . . . . .
C11 C 0.1310(3) 0.6456(3) 0.1719(3) 0.0223(6) Uani 1 1 d . . . . .
S12 S 0.11890(9) 0.51086(10) 0.37576(7) 0.02967(18) Uani 1 1 d . . . . .
C12 C 0.0749(4) 0.7149(3) 0.0671(3) 0.0271(6) Uani 1 1 d . . . . .
H12 H 0.1476 0.7526 0.0169 0.033 Uiso 1 1 calc R U . . .
C13 C -0.0886(4) 0.7287(4) 0.0361(3) 0.0291(6) Uani 1 1 d . . . . .
C14 C -0.1934(4) 0.6697(4) 0.1113(3) 0.0313(7) Uani 1 1 d . . . . .
H14 H -0.3052 0.6775 0.0895 0.038 Uiso 1 1 calc R U . . .
C15 C -0.1387(4) 0.6012(4) 0.2152(3) 0.0292(6) Uani 1 1 d . . . . .
H15 H -0.2114 0.5623 0.2648 0.035 Uiso 1 1 calc R U . . .
C16 C 0.0254(3) 0.5896(3) 0.2467(3) 0.0239(6) Uani 1 1 d . . . . .
C17 C -0.1532(4) 0.8066(4) -0.0755(3) 0.0396(8) Uani 1 1 d . . . . .
H17A H -0.0662 0.8290 -0.1232 0.059 Uiso 1 1 calc R U . . .
H17B H -0.1998 0.9059 -0.0429 0.059 Uiso 1 1 calc R U . . .
H17C H -0.2357 0.7356 -0.1330 0.059 Uiso 1 1 calc R U . . .
O21 O 0.3662(2) 0.3087(2) 0.52546(19) 0.0243(4) Uani 1 1 d . . . . .
C21 C 0.2146(3) 0.0687(3) 0.4758(3) 0.0290(6) Uani 1 1 d D . . . .
F21 F 0.0755(6) 0.1456(7) 0.4662(6) 0.0254(4) Uiso 0.383(3) 1 d D . P A 1
F22 F 0.2434(6) 0.0588(8) 0.6081(5) 0.0254(4) Uiso 0.383(3) 1 d D . P A 1
F23 F 0.1975(6) -0.0710(6) 0.4072(5) 0.0254(4) Uiso 0.383(3) 1 d D . P A 1
F21A F 0.0781(5) 0.1065(6) 0.4214(6) 0.0254(4) Uiso 0.404(3) 1 d D . P A 2
F22A F 0.2098(7) 0.0770(7) 0.6011(5) 0.0254(4) Uiso 0.404(3) 1 d D . P A 2
F23A F 0.2417(7) -0.0877(5) 0.4352(5) 0.0254(4) Uiso 0.404(3) 1 d D . P A 2
F21B F 0.0968(15) 0.0593(18) 0.3689(11) 0.0254(4) Uiso 0.121(3) 1 d D . P A 3
F22B F 0.1518(18) 0.1186(16) 0.5798(11) 0.0254(4) Uiso 0.121(3) 1 d D . P A 3
F23B F 0.2509(18) -0.0834(12) 0.4733(14) 0.0254(4) Uiso 0.121(3) 1 d D . P A 3
F21C F 0.140(2) -0.028(2) 0.3534(18) 0.0254(4) Uiso 0.092(2) 1 d . . P A 4
F22C F 0.230(2) 0.002(2) 0.555(2) 0.0254(4) Uiso 0.092(2) 1 d . . P A 4
F23C F 0.093(2) 0.143(2) 0.511(2) 0.0254(4) Uiso 0.092(2) 1 d . . P A 4
O22 O 0.6005(2) 0.3581(2) 0.35840(19) 0.0251(4) Uani 1 1 d . . . . .
C22 C 0.3507(3) 0.1786(3) 0.4504(3) 0.0209(5) Uani 1 1 d . . . . .
C23 C 0.4329(3) 0.1251(3) 0.3484(3) 0.0230(6) Uani 1 1 d . . . . .
H23 H 0.4085 0.0203 0.3021 0.028 Uiso 1 1 calc R U . . .
C24 C 0.5500(3) 0.2193(3) 0.3111(2) 0.0201(5) Uani 1 1 d . . . . .
F25 F 0.5843(3) -0.0013(2) 0.1462(2) 0.0502(6) Uani 1 1 d . . . . .
C25 C 0.6274(4) 0.1500(4) 0.1925(3) 0.0298(6) Uani 1 1 d . . . . .
F26 F 0.7861(2) 0.1635(3) 0.2193(2) 0.0447(5) Uani 1 1 d . . . . .
F27 F 0.5874(3) 0.2308(3) 0.09717(17) 0.0430(5) Uani 1 1 d . . . . .

loop_
_atom_site_aniso_label
_atom_site_aniso_U_11
_atom_site_aniso_U_22
_atom_site_aniso_U_33
_atom_site_aniso_U_23
_atom_site_aniso_U_13
_atom_site_aniso_U_12
Zn1 0.0248(2) 0.0172(2) 0.0218(2) -0.00084(17) 0.01137(17) -0.00711(17)
S11 0.0227(3) 0.0371(4) 0.0281(4) 0.0110(3) 0.0115(3) -0.0011(3)
N11 0.0248(12) 0.0411(15) 0.0326(14) 0.0138(12) 0.0101(10) -0.0055(11)
C11 0.0228(13) 0.0216(13) 0.0231(13) 0.0002(11) 0.0108(11) -0.0004(10)
S12 0.0260(4) 0.0392(4) 0.0288(4) 0.0132(3) 0.0131(3) -0.0004(3)
C12 0.0313(15) 0.0256(15) 0.0263(14) 0.0032(12) 0.0130(12) -0.0018(12)
C13 0.0336(16) 0.0262(15) 0.0271(15) 0.0003(12) 0.0082(12) 0.0024(12)
C14 0.0252(14) 0.0341(17) 0.0345(16) 0.0011(13) 0.0095(12) 0.0042(12)
C15 0.0267(14) 0.0316(16) 0.0313(15) 0.0031(12) 0.0143(12) 0.0009(12)
C16 0.0285(14) 0.0215(14) 0.0230(13) 0.0017(11) 0.0107(11) 0.0008(11)
C17 0.0421(19) 0.0420(19) 0.0366(18) 0.0096(15) 0.0081(15) 0.0078(15)
O21 0.0278(10) 0.0208(10) 0.0248(10) 0.0006(8) 0.0121(8) -0.0079(8)
C21 0.0260(14) 0.0219(14) 0.0412(17) 0.0068(13) 0.0120(13) -0.0048(11)
O22 0.0255(10) 0.0247(10) 0.0255(10) -0.0001(8) 0.0125(8) -0.0066(8)
C22 0.0189(12) 0.0197(13) 0.0246(13) 0.0063(11) 0.0030(10) -0.0027(10)
C23 0.0245(13) 0.0190(13) 0.0246(13) 0.0001(11) 0.0065(11) -0.0027(10)
C24 0.0208(13) 0.0234(13) 0.0166(12) 0.0032(10) 0.0047(10) 0.0021(10)
F25 0.0701(15) 0.0330(11) 0.0464(12) -0.0130(9) 0.0318(11) -0.0042(10)
C25 0.0310(15) 0.0324(16) 0.0262(15) -0.0004(12) 0.0127(12) 0.0006(12)
F26 0.0298(10) 0.0627(14) 0.0445(12) 0.0044(10) 0.0201(9) 0.0107(9)
F27 0.0532(12) 0.0563(13) 0.0231(9) 0.0097(9) 0.0151(9) 0.0052(10)

loop_
_atom_type_symbol
_atom_type_description
_atom_type_scat_dispersion_real
_atom_type_scat_dispersion_imag
_atom_type_scat_source
C C 0.0033 0.0016 'International Tables Vol C Tables 4.2.6.8 and 6.1.1.4'
H H 0.0000 0.0000 'International Tables Vol C Tables 4.2.6.8 and 6.1.1.4'
N N 0.0061 0.0033 'International Tables Vol C Tables 4.2.6.8 and 6.1.1.4'
O O 0.0106 0.0060 'International Tables Vol C Tables 4.2.6.8 and 6.1.1.4'
F F 0.0171 0.0103 'International Tables Vol C Tables 4.2.6.8 and 6.1.1.4'
S S 0.1246 0.1234 'International Tables Vol C Tables 4.2.6.8 and 6.1.1.4'
Zn Zn 0.2839 1.4301 'International Tables Vol C Tables 4.2.6.8 and 6.1.1.4'

loop_
_geom_angle_atom_site_label_1
_geom_angle_atom_site_label_2
_geom_angle_atom_site_label_3
_geom_angle
_geom_angle_site_symmetry_1
_geom_angle_site_symmetry_3
O21 Zn1 O21 180.0 . 2_666
O21 Zn1 O22 89.97(7) . .
O21 Zn1 O22 90.03(7) 2_666 .
O21 Zn1 O22 90.03(7) . 2_666
O21 Zn1 O22 89.97(7) 2_666 2_666
O22 Zn1 O22 180.0 . 2_666
O21 Zn1 N11 88.73(9) . .
O21 Zn1 N11 91.27(9) 2_666 .
O22 Zn1 N11 89.78(9) . .
O22 Zn1 N11 90.22(9) 2_666 .
O21 Zn1 N11 91.27(9) . 2_666
O21 Zn1 N11 88.73(9) 2_666 2_666
O22 Zn1 N11 90.22(9) . 2_666
O22 Zn1 N11 89.78(9) 2_666 2_666
N11 Zn1 N11 180.0 . 2_666
N11 S11 C11 98.20(13) . .
S12 N11 S11 115.50(16) . .
S12 N11 Zn1 119.40(13) . .
S11 N11 Zn1 125.01(13) . .
C12 C11 C16 120.9(3) . .
C12 C11 S11 125.4(2) . .
C16 C11 S11 113.7(2) . .
N11 S12 C16 98.41(13) . .
C11 C12 C13 119.5(3) . .
C11 C12 H12 120.2 . .
C13 C12 H12 120.2 . .
C12 C13 C14 118.9(3) . .
C12 C13 C17 120.8(3) . .
C14 C13 C17 120.3(3) . .
C15 C14 C13 121.9(3) . .
C15 C14 H14 119.1 . .
C13 C14 H14 119.1 . .
C14 C15 C16 118.9(3) . .
C14 C15 H15 120.6 . .
C16 C15 H15 120.6 . .
C15 C16 C11 119.9(3) . .
C15 C16 S12 126.1(2) . .
C11 C16 S12 114.0(2) . .
C13 C17 H17A 109.5 . .
C13 C17 H17B 109.5 . .
H17A C17 H17B 109.5 . .
C13 C17 H17C 109.5 . .
H17A C17 H17C 109.5 . .
H17B C17 H17C 109.5 . .
C22 O21 Zn1 124.03(17) . .
F22C C21 F23C 95.9(14) . .
F21A C21 F22A 109.0(4) . .
F22B C21 F23B 109.3(8) . .
F23 C21 F21 111.6(4) . .
F21A C21 F23A 111.8(4) . .
F22A C21 F23A 103.2(4) . .
F22B C21 F21B 108.7(8) . .
F23B C21 F21B 103.0(7) . .
F23 C21 F22 110.1(4) . .
F21 C21 F22 102.8(3) . .
F22C C21 F21C 113.2(13) . .
F23C C21 F21C 100.1(12) . .
C21 F22C F23C 46.2(10) . .
C21 F23C F22C 37.9(8) . .
C24 O22 Zn1 123.50(17) . .
O21 C22 C23 129.4(2) . .
O21 C22 C21 112.6(2) . .
C23 C22 C21 117.9(2) . .
C22 C23 C24 122.6(3) . .
C22 C23 H23 118.7 . .
C24 C23 H23 118.7 . .
O22 C24 C23 129.2(2) . .
O22 C24 C25 112.9(2) . .
C23 C24 C25 117.9(2) . .
F25 C25 F26 108.0(3) . .
F25 C25 F27 107.1(3) . .
F26 C25 F27 106.7(2) . .
F25 C25 C24 113.9(2) . .
F26 C25 C24 110.9(2) . .
F27 C25 C24 109.9(2) . .

loop_
_geom_bond_atom_site_label_1
_geom_bond_atom_site_label_2
_geom_bond_distance
_geom_bond_site_symmetry_2
Zn1 O21 2.0391(18) .
Zn1 O21 2.0391(18) 2_666
Zn1 O22 2.0661(19) .
Zn1 O22 2.0661(19) 2_666
Zn1 N11 2.180(3) .
Zn1 N11 2.180(3) 2_666
S11 N11 1.662(3) .
S11 C11 1.747(3) .
N11 S12 1.659(3) .
C11 C12 1.387(4) .
C11 C16 1.398(4) .
S12 C16 1.739(3) .
C12 C13 1.392(4) .
C12 H12 0.9500 .
C13 C14 1.408(4) .
C13 C17 1.508(5) .
C14 C15 1.373(5) .
C14 H14 0.9500 .
C15 C16 1.394(4) .
C15 H15 0.9500 .
C17 H17A 0.9800 .
C17 H17B 0.9800 .
C17 H17C 0.9800 .
O21 C22 1.249(3) .
C21 F22C 1.095(19) .
C21 F23 1.286(5) .
C21 F23C 1.29(2) .
C21 F21A 1.298(5) .
C21 F22B 1.305(8) .
C21 F22A 1.329(5) .
C21 F23B 1.347(8) .
C21 F21 1.369(5) .
C21 F23A 1.375(5) .
C21 F21B 1.397(8) .
C21 F22 1.413(6) .
C21 F21C 1.469(19) .
F22C F23C 1.77(3) .
O22 C24 1.248(3) .
C22 C23 1.389(4) .
C23 C24 1.398(4) .
C23 H23 0.9500 .
C24 C25 1.540(4) .
F25 C25 1.327(4) .
C25 F26 1.331(4) .
C25 F27 1.337(4) .
